data_4066468
loop_
_publ_author_name
'Leung, Sammual Yu-Lut'
'Lam, Wai Han'
'Zhu, Nianyong'
'Yam, Vivian Wing-Wah'

_publ_section_title
;
 Synthesis, Structural Characterization, and Photophysical Study of
 Luminescent Face-to-Face Dinuclear Platinum(II) Alkynyl Phosphine
 Complexes and Their Tetranuclear Mixed-Metal
 Platinum(II)&#x2212;Silver(I) and &#x2212;Copper(I) Complexes&#x2020;
;
_journal_issue 21
_journal_name_full Organometallics
_journal_page_first 5558
_journal_paper_doi 10.1021/om100473q
_journal_volume 29
_journal_year 2010
_chemical_formula_moiety 'C90 H76 N4 P4 Pt2, 4(C H2 Cl2)'
_chemical_formula_sum 'C94 H84 Cl8 N4 P4 Pt2'
_chemical_formula_weight 2067.31
_chemical_name_systematic
; 
 ? 
;
_space_group_IT_number 2
_symmetry_cell_setting triclinic
_symmetry_Int_Tables_number 2
_symmetry_space_group_name_Hall '-P 1'
_symmetry_space_group_name_H-M 'P -1'
_atom_sites_solution_hydrogens geom
_atom_sites_solution_primary direct
_atom_sites_solution_secondary difmap
_audit_creation_method SHELXL-97
_cell_angle_alpha 104.444(1)
_cell_angle_beta 100.856(1)
_cell_angle_gamma 93.525(1)
_cell_formula_units_Z 1
_cell_length_a 11.9617(9)
_cell_length_b 12.8784(10)
_cell_length_c 15.8100(12)
_cell_measurement_reflns_used 15665
_cell_measurement_temperature 301(2)
_cell_measurement_theta_max 27.48
_cell_measurement_theta_min 1.84
_cell_volume 2301.2(3)
_computing_cell_refinement 'SAINT (Bruker AXS Inc, 2006)'
_computing_data_collection 'SMART (Bruker AXS Inc, 1998)'
_computing_data_reduction
;
SAINT (Bruker AXS Inc, 2006) & 
CrystalStructure (Rigaku/MSC and Rigaku Corporation, 2006)
;
_computing_molecular_graphics 'ORTEP-II (Johnson, 1976) & MERCURY (Macrae et al., 2008)'
_computing_publication_material 'SHELX (Sheldrick, 2008)'
_computing_structure_refinement 'SHELX (Sheldrick, 2008)'
_computing_structure_solution 'DIRDIF-99 (Beurskens et al, 1999)'
_diffrn_ambient_temperature 301(2)
_diffrn_measured_fraction_theta_full 0.965
_diffrn_measured_fraction_theta_max 0.965
_diffrn_measurement_device_type 'Bruker SMART 1000 CCD'
_diffrn_measurement_method \w
_diffrn_radiation_monochromator graphite
_diffrn_radiation_source 'fine-focus sealed tube'
_diffrn_radiation_type MoK\a
_diffrn_radiation_wavelength 0.71073
_diffrn_reflns_av_R_equivalents 0.0219
_diffrn_reflns_av_sigmaI/netI 0.0401
_diffrn_reflns_limit_h_max 13
_diffrn_reflns_limit_h_min -15
_diffrn_reflns_limit_k_max 16
_diffrn_reflns_limit_k_min -16
_diffrn_reflns_limit_l_max 20
_diffrn_reflns_limit_l_min -18
_diffrn_reflns_number 15665
_diffrn_reflns_theta_full 27.48
_diffrn_reflns_theta_max 27.48
_diffrn_reflns_theta_min 1.83
_diffrn_standards_number 0
_exptl_absorpt_coefficient_mu 3.384
_exptl_absorpt_correction_T_max 0.7735
_exptl_absorpt_correction_T_min 0.2992
_exptl_absorpt_correction_type multi-scan
_exptl_absorpt_process_details 'SADABS (Sheldrick, 1996)'
_exptl_crystal_colour yellow
_exptl_crystal_density_diffrn 1.492
_exptl_crystal_density_method 'not measured'
_exptl_crystal_description block
_exptl_crystal_F_000 1028
_exptl_crystal_size_max 0.47
_exptl_crystal_size_mid 0.38
_exptl_crystal_size_min 0.08
_refine_diff_density_max 2.204
_refine_diff_density_min -0.891
_refine_diff_density_rms 0.099
_refine_ls_extinction_method none
_refine_ls_goodness_of_fit_ref 1.016
_refine_ls_hydrogen_treatment constr
_refine_ls_matrix_type full
_refine_ls_number_parameters 572
_refine_ls_number_reflns 10206
_refine_ls_number_restraints 82
_refine_ls_restrained_S_all 1.049
_refine_ls_R_factor_all 0.0541
_refine_ls_R_factor_gt 0.0388
_refine_ls_shift/su_max 0.004
_refine_ls_shift/su_mean 0.000
_refine_ls_structure_factor_coef Fsqd
_refine_ls_weighting_details 'calc w=1/[\s^2^(Fo^2^)+(0.0646P)^2^+0.5397P] where P=(Fo^2^+2Fc^2^)/3'
_refine_ls_weighting_scheme calc
_refine_ls_wR_factor_gt 0.0984
_refine_ls_wR_factor_ref 0.1068
_reflns_number_gt 8262
_reflns_number_total 10206
_reflns_threshold_expression I>2\s(I)
_cod_data_source_file om100473q_si_004.cif
_cod_data_source_block wt1773w-shelxl
_cod_database_code 4066468

loop_
_symmetry_equiv_pos_as_xyz
'x, y, z'
'-x, -y, -z'

loop_
_atom_site_label
_atom_site_type_symbol
_atom_site_fract_x
_atom_site_fract_y
_atom_site_fract_z
_atom_site_U_iso_or_equiv
_atom_site_adp_type
_atom_site_occupancy
_atom_site_symmetry_multiplicity
_atom_site_calc_flag
_atom_site_refinement_flags
_atom_site_disorder_assembly
_atom_site_disorder_group
Pt1 Pt 0.101268(15) 0.048594(13) 0.462682(12) 0.05053(8) Uani 1 1 d . . .
Cl1 Cl 0.3686(6) 0.5456(5) 0.3618(4) 0.290(3) Uani 1 1 d DU . .
C46 C 0.3511(19) 0.6082(13) 0.2787(10) 0.319(11) Uani 1 1 d DU . .
H46A H 0.2711 0.6184 0.2614 0.383 Uiso 1 1 calc R . .
H46B H 0.3747 0.5649 0.2269 0.383 Uiso 1 1 calc R . .
Cl2 Cl 0.4340(7) 0.7312(7) 0.3179(6) 0.369(4) Uani 1 1 d DU . .
Cl3 Cl 0.3241(10) 0.3066(7) -0.1034(5) 0.422(6) Uani 0.590(11) 1 d PD A 1
C47 C 0.339(3) 0.304(3) -0.0027(13) 0.246(12) Uani 0.590(11) 1 d PDU A 1
H47A H 0.3703 0.2378 0.0051 0.295 Uiso 0.590(11) 1 calc PR A 1
H47B H 0.2659 0.3054 0.0150 0.295 Uiso 0.590(11) 1 calc PR A 1
Cl4 Cl 0.4316(15) 0.4142(14) 0.0609(11) 0.398(11) Uani 0.590(11) 1 d PD A 1
Cl3B Cl 0.3241(10) 0.3066(7) -0.1034(5) 0.422(6) Uani 0.410(11) 1 d PD A 2
C47B C 0.344(4) 0.347(5) 0.0034(14) 0.246(12) Uani 0.410(11) 1 d PD A 2
H47C H 0.2768 0.3248 0.0235 0.295 Uiso 0.410(11) 1 calc PR A 2
H47D H 0.3602 0.4246 0.0238 0.295 Uiso 0.410(11) 1 calc PR A 2
Cl4B Cl 0.4596(8) 0.2866(8) 0.0440(6) 0.174(5) Uani 0.410(11) 1 d PD A 2
P1 P -0.02983(14) 0.09372(13) 0.35665(10) 0.0680(4) Uani 0.669(12) 1 d PD B 1
C41 C -0.1672(6) 0.1082(6) 0.3943(5) 0.057(2) Uani 0.669(12) 1 d PD . 1
H41A H -0.1563 0.1728 0.4436 0.068 Uiso 0.669(12) 1 calc PR B 1
H41B H -0.2236 0.1198 0.3458 0.068 Uiso 0.669(12) 1 calc PR B 1
C42 C -0.0667(15) 0.0092(13) 0.2458(7) 0.121(5) Uani 0.669(12) 1 d PDU B 1
H42A H -0.0995 -0.0606 0.2463 0.181 Uiso 0.669(12) 1 calc PR B 1
H42B H 0.0008 0.0017 0.2212 0.181 Uiso 0.669(12) 1 calc PR B 1
H42C H -0.1214 0.0407 0.2100 0.181 Uiso 0.669(12) 1 calc PR B 1
C43 C 0.0019(14) 0.2273(11) 0.3427(15) 0.118(7) Uani 0.669(12) 1 d PD B 1
H43A H 0.0017 0.2806 0.3972 0.177 Uiso 0.669(12) 1 calc PR B 1
H43B H -0.0552 0.2386 0.2953 0.177 Uiso 0.669(12) 1 calc PR B 1
H43C H 0.0760 0.2332 0.3281 0.177 Uiso 0.669(12) 1 calc PR B 1
C44 C 0.2820(14) 0.1080(10) 0.6723(9) 0.119(5) Uani 0.669(12) 1 d PDU B 1
H44A H 0.3266 0.1639 0.6588 0.179 Uiso 0.669(12) 1 calc PR B 1
H44B H 0.3294 0.0793 0.7151 0.179 Uiso 0.669(12) 1 calc PR B 1
H44C H 0.2194 0.1373 0.6967 0.179 Uiso 0.669(12) 1 calc PR B 1
C45 C 0.3510(10) -0.0471(15) 0.5322(11) 0.130(5) Uani 0.669(12) 1 d PDU B 1
H45A H 0.4099 0.0123 0.5459 0.195 Uiso 0.669(12) 1 calc PR B 1
H45B H 0.3315 -0.0786 0.4688 0.195 Uiso 0.669(12) 1 calc PR B 1
H45C H 0.3781 -0.1004 0.5616 0.195 Uiso 0.669(12) 1 calc PR B 1
P2 P 0.22606(12) 0.00076(13) 0.57054(11) 0.0696(4) Uani 0.669(12) 1 d PD . 1
P1B P -0.02983(14) 0.09372(13) 0.35665(10) 0.0680(4) Uani 0.331(12) 1 d PD B 2
C41B C -0.1647(14) 0.0076(15) 0.3313(12) 0.078(6) Uani 0.331(12) 1 d PD . 2
H41C H -0.1533 -0.0647 0.3000 0.094 Uiso 0.331(12) 1 calc PR B 2
H41D H -0.2204 0.0337 0.2908 0.094 Uiso 0.331(12) 1 calc PR B 2
C42B C 0.010(3) 0.049(2) 0.2478(13) 0.109(9) Uani 0.331(12) 1 d PD B 2
H42D H -0.0165 -0.0266 0.2223 0.163 Uiso 0.331(12) 1 calc PR B 2
H42E H 0.0914 0.0598 0.2555 0.163 Uiso 0.331(12) 1 calc PR B 2
H42F H -0.0253 0.0893 0.2087 0.163 Uiso 0.331(12) 1 calc PR B 2
C43B C -0.045(3) 0.2315(13) 0.363(3) 0.115(14) Uani 0.331(12) 1 d PD B 2
H43D H 0.0291 0.2731 0.3845 0.173 Uiso 0.331(12) 1 calc PR B 2
H43E H -0.0939 0.2572 0.4035 0.173 Uiso 0.331(12) 1 calc PR B 2
H43F H -0.0776 0.2387 0.3049 0.173 Uiso 0.331(12) 1 calc PR B 2
C44B C 0.3578(17) 0.0861(19) 0.626(2) 0.113(10) Uani 0.331(12) 1 d PD B 2
H44D H 0.3413 0.1518 0.6632 0.170 Uiso 0.331(12) 1 calc PR B 2
H44E H 0.3963 0.1025 0.5818 0.170 Uiso 0.331(12) 1 calc PR B 2
H44F H 0.4061 0.0494 0.6615 0.170 Uiso 0.331(12) 1 calc PR B 2
C45B C 0.282(3) -0.1307(19) 0.537(2) 0.135(14) Uani 0.331(12) 1 d PD B 2
H45D H 0.2196 -0.1869 0.5126 0.202 Uiso 0.331(12) 1 calc PR B 2
H45E H 0.3294 -0.1446 0.5886 0.202 Uiso 0.331(12) 1 calc PR B 2
H45F H 0.3272 -0.1288 0.4932 0.202 Uiso 0.331(12) 1 calc PR B 2
P2B P 0.22606(12) 0.00076(13) 0.57054(11) 0.0696(4) Uani 0.331(12) 1 d PD . 2
N1 N 0.3907(4) 0.7268(3) 0.7105(3) 0.0663(11) Uani 1 1 d . B .
N2 N -0.0179(5) -0.6228(4) 0.1214(4) 0.0841(15) Uani 1 1 d . B .
C1 C 0.1436(5) 0.2037(4) 0.5264(4) 0.0608(12) Uani 1 1 d . B .
C2 C 0.1798(5) 0.2981(4) 0.5615(4) 0.0748(15) Uani 1 1 d . . .
C3 C 0.2279(5) 0.4092(4) 0.6007(4) 0.0704(14) Uani 1 1 d . B .
C4 C 0.2749(6) 0.4467(5) 0.6914(5) 0.0871(19) Uani 1 1 d . . .
H4 H 0.2710 0.4011 0.7283 0.105 Uiso 1 1 calc R B .
C5 C 0.3272(6) 0.5506(5) 0.7271(4) 0.0810(17) Uani 1 1 d . B .
H5 H 0.3592 0.5740 0.7880 0.097 Uiso 1 1 calc R . .
C6 C 0.3333(5) 0.6210(4) 0.6749(4) 0.0650(13) Uani 1 1 d . . .
C7 C 0.2824(6) 0.5855(5) 0.5858(4) 0.0849(18) Uani 1 1 d . B .
H7 H 0.2832 0.6327 0.5499 0.102 Uiso 1 1 calc R . .
C8 C 0.2302(7) 0.4814(5) 0.5486(4) 0.0875(19) Uani 1 1 d . . .
H8 H 0.1961 0.4592 0.4881 0.105 Uiso 1 1 calc R B .
C9 C 0.3710(4) 0.8038(4) 0.7831(3) 0.0565(11) Uani 1 1 d . . .
C10 C 0.2920(5) 0.7997(5) 0.8352(4) 0.0708(14) Uani 1 1 d . B .
H10 H 0.2419 0.7377 0.8254 0.085 Uiso 1 1 calc R . .
C11 C 0.2893(7) 0.8909(6) 0.9028(5) 0.0898(19) Uani 1 1 d . . .
H11 H 0.2362 0.8903 0.9388 0.108 Uiso 1 1 calc R B .
C12 C 0.3630(7) 0.9819(6) 0.9177(5) 0.097(2) Uani 1 1 d . B .
H12 H 0.3605 1.0411 0.9648 0.117 Uiso 1 1 calc R . .
C13 C 0.4403(6) 0.9885(5) 0.8654(4) 0.0778(16) Uani 1 1 d . . .
H13 H 0.4885 1.0517 0.8752 0.093 Uiso 1 1 calc R B .
C14 C 0.4449(4) 0.8982(4) 0.7971(4) 0.0602(12) Uani 1 1 d . B .
C15 C 0.5147(5) 0.8758(4) 0.7299(4) 0.0667(13) Uani 1 1 d . . .
C16 C 0.6041(5) 0.9366(6) 0.7111(5) 0.0836(18) Uani 1 1 d . B .
H16 H 0.6292 1.0070 0.7452 0.100 Uiso 1 1 calc R . .
C17 C 0.6523(6) 0.8912(7) 0.6430(6) 0.101(2) Uani 1 1 d . . .
H17 H 0.7075 0.9327 0.6276 0.122 Uiso 1 1 calc R B .
C18 C 0.6222(7) 0.7838(7) 0.5948(6) 0.105(2) Uani 1 1 d . B .
H18 H 0.6630 0.7524 0.5523 0.126 Uiso 1 1 calc R . .
C19 C 0.5311(7) 0.7230(6) 0.6099(5) 0.093(2) Uani 1 1 d . . .
H19 H 0.5062 0.6529 0.5751 0.112 Uiso 1 1 calc R B .
C20 C 0.4795(5) 0.7707(4) 0.6784(4) 0.0667(13) Uani 1 1 d . B .
C21 C 0.0745(4) -0.1052(4) 0.3911(4) 0.0607(12) Uani 1 1 d . B .
C22 C 0.0590(5) -0.1971(4) 0.3457(4) 0.0679(14) Uani 1 1 d . . .
C23 C 0.0374(5) -0.3060(4) 0.2897(4) 0.0680(14) Uani 1 1 d . B .
C24 C 0.0173(8) -0.3245(5) 0.1981(5) 0.095(2) Uani 1 1 d . . .
H24 H 0.0171 -0.2664 0.1731 0.114 Uiso 1 1 calc R B .
C25 C -0.0026(8) -0.4289(5) 0.1428(5) 0.096(2) Uani 1 1 d . B .
H25 H -0.0162 -0.4403 0.0812 0.116 Uiso 1 1 calc R . .
C26 C -0.0022(5) -0.5157(4) 0.1791(4) 0.0717(15) Uani 1 1 d . . .
C27 C 0.0116(6) -0.4981(4) 0.2691(4) 0.0776(16) Uani 1 1 d . B .
H27 H 0.0080 -0.5562 0.2939 0.093 Uiso 1 1 calc R . .
C28 C 0.0313(5) -0.3938(4) 0.3236(4) 0.0725(15) Uani 1 1 d . . .
H28 H 0.0406 -0.3829 0.3850 0.087 Uiso 1 1 calc R B .
C29 C -0.1052(7) -0.6628(5) 0.0474(5) 0.091(2) Uani 1 1 d . . .
C30 C -0.2038(8) -0.6213(7) 0.0202(6) 0.112(3) Uani 1 1 d . B .
H30 H -0.2197 -0.5547 0.0519 0.134 Uiso 1 1 calc R . .
C31 C -0.2794(10) -0.6820(10) -0.0563(7) 0.142(4) Uani 1 1 d . . .
H31 H -0.3477 -0.6563 -0.0763 0.171 Uiso 1 1 calc R B .
C32 C -0.2536(12) -0.7811(9) -0.1032(7) 0.148(5) Uani 1 1 d . B .
H32 H -0.3060 -0.8196 -0.1544 0.177 Uiso 1 1 calc R . .
C33 C -0.1574(10) -0.8243(8) -0.0788(6) 0.125(3) Uani 1 1 d U . .
H33 H -0.1427 -0.8903 -0.1126 0.150 Uiso 1 1 calc R B .
C34 C -0.0785(9) -0.7657(5) 0.0005(5) 0.099(3) Uani 1 1 d . B .
C35 C 0.0272(8) -0.7862(5) 0.0483(5) 0.095(2) Uani 1 1 d . . .
C36 C 0.0983(9) -0.8705(5) 0.0361(6) 0.105(2) Uani 1 1 d U B .
H36 H 0.0769 -0.9304 -0.0129 0.127 Uiso 1 1 calc R . .
C37 C 0.1942(10) -0.8637(7) 0.0943(7) 0.117(3) Uani 1 1 d U . .
H37 H 0.2390 -0.9205 0.0865 0.140 Uiso 1 1 calc R B .
C38 C 0.2312(10) -0.7742(7) 0.1672(7) 0.122(3) Uani 1 1 d . B .
H38 H 0.3007 -0.7711 0.2063 0.146 Uiso 1 1 calc R . .
C39 C 0.1643(8) -0.6892(6) 0.1818(6) 0.096(2) Uani 1 1 d . . .
H39 H 0.1877 -0.6292 0.2306 0.115 Uiso 1 1 calc R B .
C40 C 0.0644(7) -0.6966(5) 0.1228(5) 0.0826(18) Uani 1 1 d . B .

loop_
_atom_site_aniso_label
_atom_site_aniso_U_11
_atom_site_aniso_U_22
_atom_site_aniso_U_33
_atom_site_aniso_U_23
_atom_site_aniso_U_13
_atom_site_aniso_U_12
Pt1 0.05287(11) 0.03806(10) 0.06126(13) 0.01189(7) 0.01680(8) 0.00056(7)
Cl1 0.332(7) 0.270(6) 0.235(5) 0.072(5) 0.000(5) -0.045(5)
C46 0.329(14) 0.325(14) 0.319(14) 0.149(10) 0.043(10) -0.028(9)
Cl2 0.307(7) 0.355(9) 0.407(9) 0.164(8) -0.058(7) -0.099(7)
Cl3 0.639(17) 0.394(12) 0.205(5) 0.089(7) -0.010(8) 0.116(11)
C47 0.271(14) 0.240(16) 0.238(14) 0.086(10) 0.052(10) 0.019(10)
Cl4 0.39(2) 0.298(18) 0.43(2) 0.022(15) -0.019(17) 0.064(15)
Cl3B 0.639(17) 0.394(12) 0.205(5) 0.089(7) -0.010(8) 0.116(11)
C47B 0.271(14) 0.240(16) 0.238(14) 0.086(10) 0.052(10) 0.019(10)
Cl4B 0.147(7) 0.159(9) 0.188(9) 0.042(6) -0.020(6) -0.001(5)
P1 0.0775(9) 0.0661(8) 0.0655(8) 0.0301(7) 0.0118(7) 0.0044(7)
C41 0.060(4) 0.043(4) 0.066(5) 0.015(3) 0.009(4) 0.004(3)
C42 0.140(11) 0.152(12) 0.059(6) 0.011(7) 0.004(7) 0.052(10)
C43 0.098(12) 0.130(13) 0.166(17) 0.109(13) 0.028(10) 0.024(8)
C44 0.127(8) 0.089(7) 0.120(8) 0.040(6) -0.029(6) -0.031(6)
C45 0.064(6) 0.185(13) 0.181(12) 0.111(11) 0.032(7) 0.035(7)
P2 0.0552(7) 0.0651(8) 0.0867(10) 0.0303(8) 0.0007(7) -0.0034(6)
P1B 0.0775(9) 0.0661(8) 0.0655(8) 0.0301(7) 0.0118(7) 0.0044(7)
C41B 0.070(11) 0.080(13) 0.072(12) 0.016(10) -0.005(9) -0.005(9)
C42B 0.12(2) 0.13(3) 0.070(14) 0.035(15) 0.006(15) 0.011(19)
C43B 0.11(3) 0.062(13) 0.15(3) 0.012(15) -0.02(2) 0.038(15)
C44B 0.067(13) 0.102(18) 0.15(2) 0.027(17) -0.023(14) -0.009(12)
C45B 0.13(2) 0.098(19) 0.14(2) 0.004(17) -0.02(2) 0.059(18)
P2B 0.0552(7) 0.0651(8) 0.0867(10) 0.0303(8) 0.0007(7) -0.0034(6)
N1 0.073(3) 0.048(2) 0.074(3) 0.008(2) 0.025(2) -0.008(2)
N2 0.108(4) 0.049(2) 0.081(3) -0.007(2) 0.023(3) -0.004(3)
C1 0.064(3) 0.044(2) 0.073(3) 0.010(2) 0.023(3) -0.005(2)
C2 0.083(4) 0.049(3) 0.091(4) 0.008(3) 0.033(3) -0.003(3)
C3 0.072(3) 0.048(3) 0.087(4) 0.007(3) 0.025(3) -0.006(2)
C4 0.115(5) 0.056(3) 0.089(4) 0.023(3) 0.020(4) -0.009(3)
C5 0.100(4) 0.061(3) 0.071(4) 0.015(3) 0.003(3) -0.017(3)
C6 0.075(3) 0.047(3) 0.070(3) 0.010(2) 0.019(3) -0.003(2)
C7 0.122(5) 0.052(3) 0.073(4) 0.015(3) 0.010(4) -0.013(3)
C8 0.122(5) 0.056(3) 0.075(4) 0.009(3) 0.016(4) -0.013(3)
C9 0.056(3) 0.053(3) 0.057(3) 0.013(2) 0.010(2) -0.001(2)
C10 0.073(3) 0.068(3) 0.072(4) 0.020(3) 0.019(3) -0.004(3)
C11 0.101(5) 0.091(5) 0.080(4) 0.015(4) 0.038(4) 0.002(4)
C12 0.115(6) 0.093(5) 0.074(4) -0.004(4) 0.034(4) 0.011(4)
C13 0.084(4) 0.061(3) 0.075(4) 0.002(3) 0.010(3) -0.004(3)
C14 0.057(3) 0.053(3) 0.064(3) 0.012(2) 0.005(2) -0.002(2)
C15 0.059(3) 0.058(3) 0.079(4) 0.016(3) 0.012(3) -0.004(2)
C16 0.069(4) 0.074(4) 0.108(5) 0.029(4) 0.021(4) -0.014(3)
C17 0.080(4) 0.105(6) 0.136(7) 0.047(5) 0.047(5) -0.006(4)
C18 0.109(6) 0.100(6) 0.120(6) 0.027(5) 0.067(5) 0.002(5)
C19 0.100(5) 0.076(4) 0.102(5) 0.008(4) 0.042(4) 0.001(4)
C20 0.067(3) 0.051(3) 0.079(4) 0.010(3) 0.022(3) -0.003(2)
C21 0.062(3) 0.055(3) 0.068(3) 0.015(2) 0.022(2) 0.003(2)
C22 0.079(3) 0.042(3) 0.082(4) 0.005(2) 0.031(3) 0.001(2)
C23 0.076(3) 0.047(3) 0.078(4) 0.005(2) 0.030(3) -0.001(2)
C24 0.150(7) 0.055(3) 0.084(4) 0.014(3) 0.044(5) -0.006(4)
C25 0.154(7) 0.063(4) 0.070(4) 0.004(3) 0.042(4) -0.008(4)
C26 0.092(4) 0.043(3) 0.076(4) 0.001(2) 0.032(3) -0.002(3)
C27 0.114(5) 0.043(3) 0.078(4) 0.009(3) 0.035(4) 0.006(3)
C28 0.096(4) 0.052(3) 0.069(3) 0.007(2) 0.027(3) 0.005(3)
C29 0.109(5) 0.066(4) 0.091(5) 0.008(3) 0.028(4) -0.017(4)
C30 0.124(7) 0.091(5) 0.108(6) 0.018(5) 0.016(5) -0.017(5)
C31 0.136(8) 0.145(10) 0.125(8) 0.044(7) -0.011(7) -0.047(7)
C32 0.190(12) 0.108(8) 0.107(7) 0.005(6) -0.001(8) -0.069(8)
C33 0.155(7) 0.102(6) 0.103(6) 0.007(5) 0.032(5) -0.032(5)
C34 0.152(7) 0.059(4) 0.077(4) -0.011(3) 0.053(5) -0.038(4)
C35 0.143(7) 0.051(3) 0.093(5) 0.000(3) 0.062(5) -0.009(4)
C36 0.155(6) 0.055(3) 0.112(5) 0.000(3) 0.073(5) 0.010(4)
C37 0.153(7) 0.084(5) 0.130(6) 0.029(5) 0.064(6) 0.033(5)
C38 0.160(9) 0.080(5) 0.145(8) 0.034(5) 0.069(7) 0.038(5)
C39 0.123(6) 0.066(4) 0.105(5) 0.017(4) 0.045(5) 0.018(4)
C40 0.117(5) 0.049(3) 0.083(4) 0.002(3) 0.048(4) 0.001(3)

loop_
_atom_type_symbol
_atom_type_description
_atom_type_scat_dispersion_real
_atom_type_scat_dispersion_imag
_atom_type_scat_source
C C 0.0033 0.0016 'International Tables Vol C Tables 4.2.6.8 and 6.1.1.4'
H H 0.0000 0.0000 'International Tables Vol C Tables 4.2.6.8 and 6.1.1.4'
N N 0.0061 0.0033 'International Tables Vol C Tables 4.2.6.8 and 6.1.1.4'
Pt Pt -1.7033 8.3905 'International Tables Vol C Tables 4.2.6.8 and 6.1.1.4'
Cl Cl 0.1484 0.1585 'International Tables Vol C Tables 4.2.6.8 and 6.1.1.4'
P P 0.1023 0.0942 'International Tables Vol C Tables 4.2.6.8 and 6.1.1.4'

loop_
_geom_angle_atom_site_label_1
_geom_angle_atom_site_label_2
_geom_angle_atom_site_label_3
_geom_angle
_geom_angle_site_symmetry_1
_geom_angle_site_symmetry_3
C1 Pt1 C21 172.98(19) . .
C1 Pt1 P2 90.80(17) . .
C21 Pt1 P2 89.09(16) . .
C1 Pt1 P1 89.99(17) . .
C21 Pt1 P1 90.39(16) . .
P2 Pt1 P1 177.65(5) . .
C1 Pt1 Pt1 109.53(15) . 2_556
C21 Pt1 Pt1 77.48(14) . 2_556
P2 Pt1 Pt1 87.25(4) . 2_556
P1 Pt1 Pt1 90.40(4) . 2_556
Cl1 C46 Cl2 107.8(8) . .
Cl1 C46 H46A 110.1 . .
Cl2 C46 H46A 110.1 . .
Cl1 C46 H46B 110.1 . .
Cl2 C46 H46B 110.1 . .
H46A C46 H46B 108.5 . .
Cl3 C47 Cl4 107.4(15) . .
Cl3 C47 H47A 110.2 . .
Cl4 C47 H47A 110.2 . .
Cl3 C47 H47B 110.2 . .
Cl4 C47 H47B 110.2 . .
H47A C47 H47B 108.5 . .
Cl4B C47B H47C 110.5 . .
Cl4B C47B H47D 110.5 . .
H47C C47B H47D 108.7 . .
C42 P1 C43 104.1(9) . .
C42 P1 C41 105.4(7) . .
C43 P1 C41 100.7(6) . .
C42 P1 Pt1 120.4(5) . .
C43 P1 Pt1 114.7(6) . .
C41 P1 Pt1 109.5(3) . .
P2 C41 P1 117.5(4) 2_556 .
P2 C41 H41A 107.9 2_556 .
P1 C41 H41A 107.9 . .
P2 C41 H41B 107.9 2_556 .
P1 C41 H41B 107.9 . .
H41A C41 H41B 107.2 . .
C41 P2 C45 104.1(6) 2_556 .
C41 P2 C44 105.7(5) 2_556 .
C45 P2 C44 105.0(8) . .
C41 P2 Pt1 113.4(3) 2_556 .
C45 P2 Pt1 112.2(4) . .
C44 P2 Pt1 115.4(4) . .
P2B C41B H41C 108.4 2_556 .
P2B C41B H41D 108.4 2_556 .
H41C C41B H41D 107.5 . .
H42D C42B H42E 109.5 . .
H42D C42B H42F 109.5 . .
H42E C42B H42F 109.5 . .
H43D C43B H43E 109.5 . .
H43D C43B H43F 109.5 . .
H43E C43B H43F 109.5 . .
H44D C44B H44E 109.5 . .
H44D C44B H44F 109.5 . .
H44E C44B H44F 109.5 . .
H45D C45B H45E 109.5 . .
H45D C45B H45F 109.5 . .
H45E C45B H45F 109.5 . .
C9 N1 C20 108.5(4) . .
C9 N1 C6 126.4(5) . .
C20 N1 C6 125.1(4) . .
C29 N2 C40 109.5(5) . .
C29 N2 C26 125.3(6) . .
C40 N2 C26 124.4(6) . .
C2 C1 Pt1 173.0(5) . .
C1 C2 C3 176.9(6) . .
C4 C3 C8 118.0(5) . .
C4 C3 C2 120.8(6) . .
C8 C3 C2 121.1(6) . .
C5 C4 C3 120.5(6) . .
C5 C4 H4 119.8 . .
C3 C4 H4 119.8 . .
C4 C5 C6 121.5(6) . .
C4 C5 H5 119.2 . .
C6 C5 H5 119.2 . .
C7 C6 C5 118.0(5) . .
C7 C6 N1 120.1(5) . .
C5 C6 N1 121.9(5) . .
C6 C7 C8 121.3(6) . .
C6 C7 H7 119.4 . .
C8 C7 H7 119.4 . .
C7 C8 C3 120.6(6) . .
C7 C8 H8 119.7 . .
C3 C8 H8 119.7 . .
C10 C9 N1 130.1(5) . .
C10 C9 C14 120.8(5) . .
N1 C9 C14 109.0(5) . .
C9 C10 C11 117.8(6) . .
C9 C10 H10 121.1 . .
C11 C10 H10 121.1 . .
C12 C11 C10 121.3(6) . .
C12 C11 H11 119.4 . .
C10 C11 H11 119.4 . .
C13 C12 C11 121.9(6) . .
C13 C12 H12 119.1 . .
C11 C12 H12 119.1 . .
C12 C13 C14 118.1(6) . .
C12 C13 H13 121.0 . .
C14 C13 H13 121.0 . .
C13 C14 C9 120.1(5) . .
C13 C14 C15 133.2(5) . .
C9 C14 C15 106.7(5) . .
C20 C15 C16 119.4(6) . .
C20 C15 C14 107.1(5) . .
C16 C15 C14 133.5(6) . .
C17 C16 C15 118.8(7) . .
C17 C16 H16 120.6 . .
C15 C16 H16 120.6 . .
C16 C17 C18 121.9(7) . .
C16 C17 H17 119.1 . .
C18 C17 H17 119.1 . .
C17 C18 C19 120.3(7) . .
C17 C18 H18 119.9 . .
C19 C18 H18 119.9 . .
C20 C19 C18 117.5(7) . .
C20 C19 H19 121.3 . .
C18 C19 H19 121.3 . .
C19 C20 C15 121.8(6) . .
C19 C20 N1 129.4(5) . .
C15 C20 N1 108.8(5) . .
C22 C21 Pt1 178.0(5) . .
C21 C22 C23 178.2(7) . .
C28 C23 C24 117.7(5) . .
C28 C23 C22 122.5(5) . .
C24 C23 C22 119.8(5) . .
C23 C24 C25 120.7(6) . .
C23 C24 H24 119.6 . .
C25 C24 H24 119.6 . .
C26 C25 C24 120.2(6) . .
C26 C25 H25 119.9 . .
C24 C25 H25 119.9 . .
C27 C26 C25 119.4(5) . .
C27 C26 N2 121.1(5) . .
C25 C26 N2 119.5(5) . .
C26 C27 C28 119.8(5) . .
C26 C27 H27 120.1 . .
C28 C27 H27 120.1 . .
C23 C28 C27 121.9(6) . .
C23 C28 H28 119.0 . .
C27 C28 H28 119.0 . .
C30 C29 N2 130.2(7) . .
C30 C29 C34 122.6(8) . .
N2 C29 C34 107.1(7) . .
C29 C30 C31 117.6(10) . .
C29 C30 H30 121.2 . .
C31 C30 H30 121.2 . .
C30 C31 C32 120.3(12) . .
C30 C31 H31 119.8 . .
C32 C31 H31 119.8 . .
C33 C32 C31 123.7(10) . .
C33 C32 H32 118.1 . .
C31 C32 H32 118.1 . .
C32 C33 C34 117.7(10) . .
C32 C33 H33 121.1 . .
C34 C33 H33 121.1 . .
C35 C34 C33 134.0(8) . .
C35 C34 C29 108.1(6) . .
C33 C34 C29 117.9(10) . .
C40 C35 C36 117.8(9) . .
C40 C35 C34 106.9(6) . .
C36 C35 C34 135.3(8) . .
C37 C36 C35 119.8(8) . .
C37 C36 H36 120.1 . .
C35 C36 H36 120.1 . .
C36 C37 C38 122.1(9) . .
C36 C37 H37 119.0 . .
C38 C37 H37 119.0 . .
C37 C38 C39 120.2(10) . .
C37 C38 H38 119.9 . .
C39 C38 H38 119.9 . .
C40 C39 C38 118.0(8) . .
C40 C39 H39 121.0 . .
C38 C39 H39 121.0 . .
C39 C40 C35 122.2(7) . .
C39 C40 N2 129.5(6) . .
C35 C40 N2 108.3(7) . .

loop_
_geom_bond_atom_site_label_1
_geom_bond_atom_site_label_2
_geom_bond_distance
_geom_bond_site_symmetry_2
Pt1 C1 1.986(5) .
Pt1 C21 1.993(5) .
Pt1 P2 2.2791(15) .
Pt1 P1 2.2836(15) .
Pt1 Pt1 3.2045(4) 2_556
Cl1 C46 1.694(9) .
C46 Cl2 1.721(9) .
C46 H46A 0.9700 .
C46 H46B 0.9700 .
Cl3 C47 1.578(18) .
C47 Cl4 1.71(2) .
C47 H47A 0.9700 .
C47 H47B 0.9700 .
C47B Cl4B 1.72(2) .
C47B H47C 0.9700 .
C47B H47D 0.9700 .
P1 C42 1.775(10) .
P1 C43 1.814(11) .
P1 C41 1.855(8) .
C41 P2 1.785(7) 2_556
C41 H41A 0.9700 .
C41 H41B 0.9700 .
C42 H42A 0.9600 .
C42 H42B 0.9600 .
C42 H42C 0.9600 .
C43 H43A 0.9600 .
C43 H43B 0.9600 .
C43 H43C 0.9600 .
C44 P2 1.821(12) .
C44 H44A 0.9600 .
C44 H44B 0.9600 .
C44 H44C 0.9600 .
C45 P2 1.802(11) .
C45 H45A 0.9600 .
C45 H45B 0.9600 .
C45 H45C 0.9600 .
P2 C41 1.785(7) 2_556
C41B P2B 1.861(19) 2_556
C41B H41C 0.9700 .
C41B H41D 0.9700 .
C42B H42D 0.9600 .
C42B H42E 0.9600 .
C42B H42F 0.9600 .
C43B H43D 0.9600 .
C43B H43E 0.9600 .
C43B H43F 0.9600 .
C44B H44D 0.9600 .
C44B H44E 0.9600 .
C44B H44F 0.9600 .
C45B H45D 0.9600 .
C45B H45E 0.9600 .
C45B H45F 0.9600 .
N1 C9 1.384(7) .
N1 C20 1.408(7) .
N1 C6 1.414(7) .
N2 C29 1.378(9) .
N2 C40 1.411(9) .
N2 C26 1.431(6) .
C1 C2 1.217(7) .
C2 C3 1.443(8) .
C3 C4 1.387(9) .
C3 C8 1.388(8) .
C4 C5 1.375(8) .
C4 H4 0.9300 .
C5 C6 1.377(8) .
C5 H5 0.9300 .
C6 C7 1.374(8) .
C7 C8 1.379(8) .
C7 H7 0.9300 .
C8 H8 0.9300 .
C9 C10 1.373(8) .
C9 C14 1.402(7) .
C10 C11 1.384(9) .
C10 H10 0.9300 .
C11 C12 1.365(10) .
C11 H11 0.9300 .
C12 C13 1.363(9) .
C12 H12 0.9300 .
C13 C14 1.388(8) .
C13 H13 0.9300 .
C14 C15 1.456(8) .
C15 C20 1.387(8) .
C15 C16 1.406(8) .
C16 C17 1.339(10) .
C16 H16 0.9300 .
C17 C18 1.390(11) .
C17 H17 0.9300 .
C18 C19 1.394(10) .
C18 H18 0.9300 .
C19 C20 1.377(9) .
C19 H19 0.9300 .
C21 C22 1.204(7) .
C22 C23 1.438(7) .
C23 C28 1.371(8) .
C23 C24 1.379(9) .
C24 C25 1.387(9) .
C24 H24 0.9300 .
C25 C26 1.377(9) .
C25 H25 0.9300 .
C26 C27 1.360(8) .
C27 C28 1.381(7) .
C27 H27 0.9300 .
C28 H28 0.9300 .
C29 C30 1.364(11) .
C29 C34 1.435(10) .
C30 C31 1.386(12) .
C30 H30 0.9300 .
C31 C32 1.393(16) .
C31 H31 0.9300 .
C32 C33 1.342(16) .
C32 H32 0.9300 .
C33 C34 1.424(12) .
C33 H33 0.9300 .
C34 C35 1.422(12) .
C35 C40 1.406(9) .
C35 C36 1.417(11) .
C36 C37 1.311(12) .
C36 H36 0.9300 .
C37 C38 1.392(13) .
C37 H37 0.9300 .
C38 C39 1.394(11) .
C38 H38 0.9300 .
C39 C40 1.352(11) .
C39 H39 0.9300 .
